data_1551087
loop_
_publ_author_name
'Cross, Justin'
'Lee, Tsung-Han'
'Kang, Chang-Jong'
'Yao, Yongxin'
'Cary, Samantha K.'
'Stritzinger, Jared'
'Polinski, Matthew'
'McKinley, Carla Dorothy'
'Albrecht-Schmitt, Thomas'
'Lanata, Nicola'

_publ_section_title
;
 Origins of the Odd Optical Observables in Plutonium and Americium
 Tungstates
;
_journal_name_full 'Chemical Science'
_journal_paper_doi 10.1039/C9SC01174A
_journal_year 2019
_chemical_formula_moiety Pr(W2O7)(OH)(H2O)
_chemical_formula_sum 'O9 Pr W2'
_chemical_formula_weight 652.61
_chemical_melting_point ?
_chemical_name_common 'Praseodymium tungstate hydrate'
_chemical_name_systematic
; 
 ? 
;
_space_group_crystal_system monoclinic
_space_group_IT_number 11
_space_group_name_Hall '-P 2yb'
_space_group_name_H-M_alt 'P 1 21/m 1'
_symmetry_space_group_name_Hall '-P 2yb'
_symmetry_space_group_name_H-M 'P 1 21/m 1'
_atom_sites_solution_hydrogens none
_atom_sites_solution_primary direct
_atom_sites_solution_secondary difmap
_audit_creation_method SHELXL-97
_audit_update_record
;
2019-03-08 deposited with the CCDC.    2019-05-20 downloaded from the CCDC.
;
_cell_angle_alpha 90.00
_cell_angle_beta 105.6950(10)
_cell_angle_gamma 90.00
_cell_formula_units_Z 2
_cell_length_a 5.90400(10)
_cell_length_b 8.71290(10)
_cell_length_c 7.09350(10)
_cell_measurement_reflns_used 7899
_cell_measurement_temperature 296(2)
_cell_measurement_theta_max 28.91
_cell_measurement_theta_min 2.98
_cell_volume 351.291(9)
_computing_cell_refinement 'smart saint'
_computing_data_collection smart
_computing_data_reduction SAINT
_computing_molecular_graphics 'SHELXP-2013 (Sheldrick, 2013)'
_computing_publication_material 'SHELXCIF-97 (Sheldrick, 1997)'
_computing_structure_refinement 'SHELXL-2013 (Sheldrick, 2013)'
_computing_structure_solution 'SHELXS-2013 (Sheldrick, 2013)'
_diffrn_ambient_temperature 296(2)
_diffrn_detector_area_resol_mean 0
_diffrn_measured_fraction_theta_full 0.960
_diffrn_measured_fraction_theta_max 0.960
_diffrn_measurement_device_type 'BRUKER apex II'
_diffrn_measurement_method '0.5 wide w/ exposures'
_diffrn_radiation_monochromator 'Quazar optics'
_diffrn_radiation_source 'Imus microfocused'
_diffrn_radiation_type MoK\a
_diffrn_radiation_wavelength 0.71073
_diffrn_reflns_av_R_equivalents 0.0257
_diffrn_reflns_av_sigmaI/netI 0.0129
_diffrn_reflns_limit_h_max 8
_diffrn_reflns_limit_h_min -7
_diffrn_reflns_limit_k_max 11
_diffrn_reflns_limit_k_min -11
_diffrn_reflns_limit_l_max 9
_diffrn_reflns_limit_l_min -8
_diffrn_reflns_number 7899
_diffrn_reflns_theta_full 28.91
_diffrn_reflns_theta_max 28.91
_diffrn_reflns_theta_min 2.98
_exptl_absorpt_coefficient_mu 39.507
_exptl_absorpt_correction_T_max 0.454
_exptl_absorpt_correction_T_min 0.164
_exptl_absorpt_correction_type multi-scan
_exptl_absorpt_process_details SHELTXPREP
_exptl_crystal_colour green
_exptl_crystal_density_diffrn 6.170
_exptl_crystal_density_meas ?
_exptl_crystal_density_method 'not measured'
_exptl_crystal_description plate
_exptl_crystal_F_000 558
_exptl_crystal_size_max 0.08
_exptl_crystal_size_mid 0.04
_exptl_crystal_size_min 0.02
_refine_diff_density_max 0.848
_refine_diff_density_min -0.748
_refine_diff_density_rms 0.172
_refine_ls_extinction_coef 0.00309(16)
_refine_ls_extinction_expression Fc^*^=kFc[1+0.001xFc^2^\l^3^/sin(2\q)]^-1/4^
_refine_ls_extinction_method SHELXL
_refine_ls_goodness_of_fit_ref 1.213
_refine_ls_hydrogen_treatment none
_refine_ls_matrix_type full
_refine_ls_number_parameters 62
_refine_ls_number_reflns 943
_refine_ls_number_restraints 0
_refine_ls_restrained_S_all 1.213
_refine_ls_R_factor_all 0.0104
_refine_ls_R_factor_gt 0.0103
_refine_ls_shift/su_max 0.000
_refine_ls_shift/su_mean 0.000
_refine_ls_structure_factor_coef Fsqd
_refine_ls_weighting_details 'calc w=1/[\s^2^(Fo^2^)+(0.0094P)^2^+0.7577P] where P=(Fo^2^+2Fc^2^)/3'
_refine_ls_weighting_scheme calc
_refine_ls_wR_factor_gt 0.0259
_refine_ls_wR_factor_ref 0.0259
_reflns_number_gt 938
_reflns_number_total 943
_reflns_threshold_expression >2sigma(I)
_cod_data_source_file c9sc01174a2.cif
_cod_data_source_block PrWO
_cod_depositor_comments
;
The following automatic conversions were performed:

'_chemical_melting_point' value 'N/A' was changed to '?' - the value
is undefined or not given.

'_exptl_crystal_density_meas' value 'N/A' was changed to '?' - the
value is perceived as not measured.

Automatic conversion script
Id: cif_fix_values 4973 2017-02-22 13:04:09Z antanas 
;
_cod_database_code 1551087

loop_
_symmetry_equiv_pos_as_xyz
'x, y, z'
'-x, y+1/2, -z'
'-x, -y, -z'
'x, -y-1/2, z'

loop_
_atom_site_label
_atom_site_type_symbol
_atom_site_fract_x
_atom_site_fract_y
_atom_site_fract_z
_atom_site_U_iso_or_equiv
_atom_site_adp_type
_atom_site_occupancy
_atom_site_symmetry_multiplicity
_atom_site_calc_flag
_atom_site_refinement_flags
W1 W 0.203909(19) 0.062610(13) 0.182277(16) 0.00668(6) Uani 1 1 d .
Pr1 Pr 0.25899(4) 0.2500 -0.28027(3) 0.00742(7) Uani 1 2 d S
O2 O 0.3542(5) 0.2500 0.1209(5) 0.0093(6) Uani 1 2 d S
O6 O -0.0526(5) 0.2500 0.1578(5) 0.0100(6) Uani 1 2 d S
O5 O -0.0631(4) -0.0652(2) 0.1327(3) 0.0101(4) Uani 1 1 d .
O4 O 0.2587(4) 0.0865(3) 0.4362(3) 0.0125(4) Uani 1 1 d .
O3 O 0.4195(4) -0.0724(2) 0.1662(4) 0.0131(5) Uani 1 1 d .
O1 O -0.1611(6) 0.2500 -0.4974(5) 0.0214(7) Uani 1 2 d S

loop_
_atom_site_aniso_label
_atom_site_aniso_U_11
_atom_site_aniso_U_22
_atom_site_aniso_U_33
_atom_site_aniso_U_23
_atom_site_aniso_U_13
_atom_site_aniso_U_12
W1 0.00782(8) 0.00561(8) 0.00597(8) 0.00003(3) 0.00078(5) 0.00022(3)
Pr1 0.00814(11) 0.00738(12) 0.00674(11) 0.000 0.00202(8) 0.000
O2 0.0094(14) 0.0075(14) 0.0116(14) 0.000 0.0039(11) 0.000
O6 0.0105(14) 0.0078(14) 0.0113(14) 0.000 0.0023(11) 0.000
O5 0.0102(10) 0.0110(11) 0.0090(10) 0.0010(8) 0.0024(8) -0.0020(7)
O4 0.0162(11) 0.0116(10) 0.0084(10) -0.0014(8) 0.0009(8) 0.0015(9)
O3 0.0128(11) 0.0131(11) 0.0128(11) 0.0021(8) 0.0023(9) 0.0043(8)
O1 0.0168(16) 0.032(2) 0.0138(16) 0.000 0.0013(13) 0.000

loop_
_atom_type_symbol
_atom_type_description
_atom_type_scat_dispersion_real
_atom_type_scat_dispersion_imag
_atom_type_scat_source
O O 0.0106 0.0060 'International Tables Vol C Tables 4.2.6.8 and 6.1.1.4'
Pr Pr -0.2180 2.8214 'International Tables Vol C Tables 4.2.6.8 and 6.1.1.4'
W W -0.8490 6.8722 'International Tables Vol C Tables 4.2.6.8 and 6.1.1.4'

loop_
_geom_angle_atom_site_label_1
_geom_angle_atom_site_label_2
_geom_angle_atom_site_label_3
_geom_angle
_geom_angle_site_symmetry_1
_geom_angle_site_symmetry_3
O4 W1 O3 102.14(11) . .
O4 W1 O5 100.04(11) . .
O3 W1 O5 100.14(10) . .
O4 W1 O2 99.22(12) . .
O3 W1 O2 99.41(10) . .
O5 W1 O2 148.88(11) . .
O4 W1 O5 166.40(10) . 3
O3 W1 O5 91.30(10) . 3
O5 W1 O5 75.22(10) . 3
O2 W1 O5 80.37(11) . 3
O4 W1 O6 85.69(11) . .
O3 W1 O6 170.06(10) . .
O5 W1 O6 84.30(9) . .
O2 W1 O6 73.03(10) . .
O5 W1 O6 81.18(10) 3 .
O4 W1 W1 139.22(8) . 3
O3 W1 W1 96.81(8) . 3
O5 W1 W1 40.65(7) . 3
O2 W1 W1 112.93(9) . 3
O5 W1 W1 34.57(6) 3 3
O6 W1 W1 80.70(7) . 3
O5 Pr1 O5 84.99(11) 3 2
O5 Pr1 O3 135.82(8) 3 2_655
O5 Pr1 O3 81.42(8) 2 2_655
O5 Pr1 O3 81.42(8) 3 3_655
O5 Pr1 O3 135.82(8) 2 3_655
O3 Pr1 O3 79.78(11) 2_655 3_655
O5 Pr1 O4 94.28(8) 3 1_554
O5 Pr1 O4 148.83(8) 2 1_554
O3 Pr1 O4 118.12(8) 2_655 1_554
O3 Pr1 O4 74.32(8) 3_655 1_554
O5 Pr1 O4 148.83(8) 3 4_564
O5 Pr1 O4 94.28(8) 2 4_564
O3 Pr1 O4 74.32(8) 2_655 4_564
O3 Pr1 O4 118.12(8) 3_655 4_564
O4 Pr1 O4 70.64(11) 1_554 4_564
O5 Pr1 O1 75.88(8) 3 .
O5 Pr1 O1 75.88(8) 2 .
O3 Pr1 O1 138.91(6) 2_655 .
O3 Pr1 O1 138.91(6) 3_655 .
O4 Pr1 O1 73.76(8) 1_554 .
O4 Pr1 O1 73.76(8) 4_564 .
O5 Pr1 O2 62.15(7) 3 .
O5 Pr1 O2 62.15(7) 2 .
O3 Pr1 O2 74.38(7) 2_655 .
O3 Pr1 O2 74.38(7) 3_655 .
O4 Pr1 O2 143.14(6) 1_554 .
O4 Pr1 O2 143.14(6) 4_564 .
O1 Pr1 O2 121.36(10) . .
W1 O2 W1 112.59(14) . 4_565
W1 O2 Pr1 104.58(10) . .
W1 O2 Pr1 104.58(10) 4_565 .
W1 O6 W1 95.73(12) . 4_565
W1 O5 W1 104.78(10) . 3
W1 O5 Pr1 142.97(12) . 3
W1 O5 Pr1 111.35(9) 3 3
W1 O4 Pr1 149.99(12) . 1_556
W1 O3 Pr1 157.58(13) . 3_655

loop_
_geom_bond_atom_site_label_1
_geom_bond_atom_site_label_2
_geom_bond_distance
_geom_bond_site_symmetry_2
W1 O4 1.754(2) .
W1 O3 1.759(2) .
W1 O5 1.884(2) .
W1 O2 1.9626(16) .
W1 O5 2.163(2) 3
W1 O6 2.202(2) .
W1 W1 3.2103(2) 3
Pr1 O5 2.384(2) 3
Pr1 O5 2.384(2) 2
Pr1 O3 2.413(2) 2_655
Pr1 O3 2.413(2) 3_655
Pr1 O4 2.464(2) 1_554
Pr1 O4 2.464(2) 4_564
Pr1 O1 2.541(3) .
Pr1 O2 2.747(3) .
O2 W1 1.9626(16) 4_565
O6 W1 2.202(2) 4_565
O5 W1 2.163(2) 3
O5 Pr1 2.384(2) 3
O4 Pr1 2.464(2) 1_556
O3 Pr1 2.413(2) 3_655
